data_2006287
loop_
_publ_author_name
'Dianna M. Young'
'Arthur J. Schultz'
'Aravinda M. Kini'
'Jack M. Williams'

_publ_section_title
;
 Isotopically Substituted Bis(ethylenedithio)tetrathiafulvalene at 15K
 by Time-of-Flight Neutron Diffraction
;
_journal_issue 7
_journal_name_full 'Acta Crystallographica Section C'
_journal_page_first 961
_journal_page_last 963
_journal_paper_doi 10.1107/S0108270197003077
_journal_volume 53
_journal_year 1997
_chemical_formula_sum 'C10 D8 S8'
_chemical_formula_weight 412.6
_space_group_IT_number 14
_symmetry_cell_setting monoclinic
_symmetry_space_group_name_Hall '-P 2yn'
_symmetry_space_group_name_H-M 'P 1 21/n 1'
_atom_type_scat_source 'Sears (1986)'
_cell_angle_alpha 90
_cell_angle_beta 94.281(2)
_cell_angle_gamma 90
_cell_formula_units_Z 4
_cell_length_a 6.6610(10)
_cell_length_b 13.652(2)
_cell_length_c 15.613(2)
_cell_measurement_reflns_used 1941
_cell_measurement_temperature 15
_cell_volume 1415.8(3)
_diffrn_ambient_temperature 15
_diffrn_measurement_device 'IPNS single crystal'
_diffrn_measurement_method 'time of flight'
_diffrn_radiation_probe neutron
_diffrn_radiation_type 'Pulsed neutron'
_diffrn_radiation_wavelength 0.7-4.2
_diffrn_reflns_av_R_equivalents 'not applicable'
_diffrn_reflns_limit_h_max 13
_diffrn_reflns_limit_h_min -12
_diffrn_reflns_limit_k_max 9
_diffrn_reflns_limit_k_min -19
_diffrn_reflns_limit_l_max 22
_diffrn_reflns_limit_l_min -11
_diffrn_reflns_number 19444
_diffrn_standards_decay_% 'not applicable'
_diffrn_standards_interval_count 'not applicable'
_diffrn_standards_interval_time 'not applicable'
_diffrn_standards_number 'not applicable'
_exptl_absorpt_coefficient_mu '0.0355 + 0.00052(\l)'
_exptl_absorpt_correction_T_max 0.9961
_exptl_absorpt_correction_T_min 0.9960
_exptl_absorpt_correction_type spherical
_exptl_crystal_colour red
_exptl_crystal_density_diffrn 1.93
_exptl_crystal_density_method none
_exptl_crystal_description rectangular
_exptl_crystal_size_max 3.5
_exptl_crystal_size_mid 1.5
_exptl_crystal_size_min 1
_refine_diff_density_max 'equivalent to 1% of an S atom'
_refine_diff_density_min 'equivalent to 1% of an S atom'
_refine_ls_extinction_coef '0.91(2) x 10^4^'
_refine_ls_extinction_method 'Becker & Coppens (1974) Type I'
_refine_ls_goodness_of_fit_obs 1.2
_refine_ls_hydrogen_treatment refall
_refine_ls_matrix_type full
_refine_ls_number_parameters 274
_refine_ls_number_reflns 4571
_refine_ls_R_factor_obs .062
_refine_ls_shift/esd_max 0.02
_refine_ls_structure_factor_coef F
_refine_ls_weighting_details 'w = 4F^2^/[\s^2^(F^2^) + (0.04F^2^)^2^]'
_refine_ls_weighting_scheme calc
_refine_ls_wR_factor_obs .058
_reflns_number_observed 5405
_reflns_number_total 9580
_reflns_observed_criterion F>3\s(F)
_cod_data_source_file br1170.cif
_cod_data_source_block 1
_cod_depositor_comments
;
 Changing the _atom_site_occupancy data item value from '?' to '1'
 for all fully occupied atom sites.

 Antanas Vaitkus,
 2017-02-13

The following automatic conversions were performed:

'_refine_ls_weighting_scheme' value '4F^2^/[\s^2^(F^2^) +
(0.04F^2^)^2^]' was changed to 'calc'. New tag
'_refine_ls_weighting_details' was created. The value of the new tag
was set to 'w = 4F^2^/[\s^2^(F^2^) + (0.04F^2^)^2^]'.

Automatic conversion script
Id: cif_fix_values 3143 2015-03-26 13:38:13Z robertas 
;
_cod_original_cell_volume 1416.0(10)
_cod_original_sg_symbol_H-M 'P 21/n'
_cod_database_code 2006287

loop_
_symmetry_equiv_pos_as_xyz
x,y,z
-x,-y,-z
1/2+x,1/2-y,1/2+z
1/2-x,1/2+y,1/2-z

loop_
_atom_site_aniso_label
_atom_site_aniso_U_11
_atom_site_aniso_U_22
_atom_site_aniso_U_33
_atom_site_aniso_U_12
_atom_site_aniso_U_13
_atom_site_aniso_U_23
S1 .0046(12) .0050(10) .0050(10) -.0016(9) .0004(9) -.0002(9)
S2 .0038(12) .0070(10) .0050(10) -.0014(9) .0002(10) .0034(9)
S3 .0033(12) .0080(10) .0050(10) -.0025(9) -.0001(9) .0008(10)
S4 .0029(12) .0060(10) .0040(10) .0008(9) -.0006(9) .0007(9)
S5 .0062(13) .0070(10) .0060(10) .0013(10) .0018(10) .0001(9)
S6 .0022(12) .0060(10) .0070(10) -.0024(9) -.0003(9) .0010(9)
S7 .0051(13) .0090(10) .0060(10) .0004(9) .0000(10) .0020(10)
S8 .0038(12) .0070(10) .0070(10) -.0021(9) -.0012(10) -.0002(10)
C1 .0043(7) .0079(6) .0062(7) -.0003(5) .0008(5) .0016(5)
C2 .0052(7) .0075(6) .0058(7) -.0003(5) .0004(5) .0012(5)
C3 .0040(7) .0068(6) .0072(7) -.0006(5) -.0001(5) .0019(5)
C4 .0047(7) .0068(6) .0080(8) .0002(5) .0007(5) -.0001(5)
C5 .0041(7) .0066(6) .0059(7) -.0002(5) .0009(5) .0001(5)
C6 .0060(7) .0080(6) .0056(7) .0002(5) .0007(5) .0005(5)
C7 .0077(8) .0100(8) .0082(9) .0007(5) .0007(6) .0007(6)
C8 .0076(8) .0079(8) .0055(8) .0004(5) .0014(6) .0002(5)
C9 .0061(8) .0103(8) .0058(8) .0006(5) .0015(6) .0013(6)
C10 .0059(8) .0095(8) .0086(9) .0001(5) .0010(6) .0019(6)
D7A .0176(11) .0191(9) .0260(10) .0032(7) .0044(9) .0128(8)
D7B .0175(11) .0350(10) .0120(10) -.0031(8) .0003(8) -.0078(8)
D8A .0232(11) .0114(8) .0210(10) .0047(7) -.0003(8) -.0017(7)
D8B .0138(10) .0262(9) .0146(10) -.0026(8) .0042(8) .0065(8)
D9A .0123(9) .0226(9) .0180(10) -.0029(7) .0047(8) .0065(8)
D9B .0205(11) .0136(8) .0161(10) .0031(7) .0004(8) -.0042(7)
D10A .0144(10) .0247(9) .0120(10) -.0010(7) .0007(7) .0063(7)
D10B .0190(11) .0113(8) .0250(10) .0002(7) .0030(8) -.0023(7)

loop_
_atom_site_label
_atom_site_fract_x
_atom_site_fract_y
_atom_site_fract_z
_atom_site_U_iso_or_equiv
_atom_site_thermal_displace_type
_atom_site_calc_flag
_atom_site_occupancy
S1 -.2580(4) .1167(2) -.0207(2) .0048(7) Uani ? 1
S2 .1719(4) .1417(2) .0421(2) .0052(7) Uani ? 1
S3 -.3416(4) -.0046(2) .1534(2) .0052(7) Uani ? 1
S4 .0890(4) .0116(2) .2124(2) .0046(7) Uani ? 1
S5 -.2434(4) .2769(2) -.1531(2) .0062(7) Uani ? 1
S6 .2332(4) .3039(2) -.0878(2) .0052(7) Uani ? 1
S7 -.4796(4) -.0673(2) .3203(2) .0067(8) Uani ? 1
S8 .0366(4) -.0507(2) .3929(2) .0057(7) Uani ? 1
C1 -.0686(2) .09660(10) .06280(10) .0061(4) Uani ? 1
C2 -.1031(2) .04390(10) .13420(10) .0062(4) Uani ? 1
C3 -.1212(2) .20960(10) -.06960(10) .0060(4) Uani ? 1
C4 .0737(2) .22190(10) -.03980(10) .0065(4) Uani ? 1
C5 -.2757(2) -.02700(10) .26420(10) .0055(4) Uani ? 1
C6 -.0774(2) -.01980(10) .29110(10) .0065(4) Uani ? 1
C7 -.0499(3) .28910(10) -.23150(10) .0086(5) Uani ? 1
C8 .1663(3) .26620(10) -.19890(10) .0070(5) Uani ? 1
C9 -.3618(3) -.07830(10) .42850(10) .0073(5) Uani ? 1
C10 -.1570(2) -.12880(10) .43190(10) .0080(5) Uani ? 1
D7A -.0647(3) .36520(10) -.25260(10) .0207(6) Uani ? 1
D7B -.0956(3) .2409(2) -.28560(10) .0216(6) Uani ? 1
D8A .1977(3) .18750(10) -.20110(10) .0185(6) Uani ? 1
D8B .2719(3) .30480(10) -.23810(10) .0181(6) Uani ? 1
D9A -.4695(3) -.12180(10) .46260(10) .0174(6) Uani ? 1
D9B -.3478(3) -.00490(10) .45750(10) .0168(6) Uani ? 1
D10A -.1046(3) -.14310(10) .49900(10) .0171(6) Uani ? 1
D10B -.1640(3) -.19840(10) .39580(10) .0182(6) Uani ? 1

loop_
_geom_angle_atom_site_label_1
_geom_angle_atom_site_label_2
_geom_angle_atom_site_label_3
_geom_angle
_geom_angle_publ_flag
C1 S1 C3 93.8(2) yes
C1 S2 C4 93.3(2) yes
C2 S3 C5 94.00(10) yes
C2 S4 C6 94.6(2) yes
C3 S5 C7 103.4(2) yes
C4 S6 C8 96.4(2) yes
C5 S7 C9 101.1(2) yes
C6 S8 C10 100.1(2) yes
C2 C1 S1 122.1(2) yes
C2 C1 S2 123.1(2) yes
S1 C1 S2 114.6(2) yes
C1 C2 S4 122.9(2) yes
C1 C2 S3 123.10(10) yes
S4 C2 S3 113.9(2) yes
C4 C3 S5 124.9(2) yes
C4 C3 S1 116.9(2) yes
S5 C3 S1 118.2(2) yes
C3 C4 S6 122.0(2) yes
C3 C4 S2 117.60(10) yes
S6 C4 S2 120.0(2) yes
C6 C5 S7 129.6(2) yes
C6 C5 S3 116.9(2) yes
S7 C5 S3 113.2(2) yes
C5 C6 S8 127.2(2) yes
C5 C6 S4 116.7(2) yes
S8 C6 S4 115.7(2) yes
C8 C7 S5 116.6(2) yes
C7 C8 S6 114.60(10) yes
C10 C9 S7 113.10(10) yes
C9 C10 S8 112.30(10) yes

loop_
_geom_bond_atom_site_label_1
_geom_bond_atom_site_label_2
_geom_bond_distance
_geom_bond_publ_flag
S1 C1 1.769(3) yes
S1 C3 1.767(3) yes
S2 C1 1.767(3) yes
S2 C4 1.771(3) yes
S3 C2 1.769(3) yes
S3 C5 1.778(3) yes
S4 C2 1.760(3) yes
S4 C6 1.769(3) yes
S5 C3 1.748(3) yes
S5 C7 1.848(4) yes
S6 C4 1.751(3) yes
S6 C8 1.832(4) yes
S7 C5 1.759(4) yes
S7 C9 1.817(4) yes
S8 C6 1.759(3) yes
S8 C10 1.812(3) yes
C1 C2 1.359(2) yes
C3 C4 1.356(2) yes
C5 C6 1.360(2) yes
C7 C8 1.525(3) yes
C9 C10 1.523(2) yes
D7A C7 1.092(2) yes
D7B C7 1.092(2) yes
D8A C8 1.094(2) yes
D8B C8 1.101(2) yes
D9A C9 1.096(2) yes
D9B C9 1.100(2) yes
D10A C10 1.095(2) yes
D10B C10 1.102(2) yes

loop_
_cod_related_entry_id
_cod_related_entry_database
_cod_related_entry_code
1 ChemSpider 23939692
